data_4076028
loop_
_publ_author_name
'Mathur, Pradeep'
'Singh, Amrendra K.'
'Singh, Vinay K.'
'Singh, Priti'
Rahul,
'Mobin, Shaikh M.'
'Th\"one, Carsten'

_publ_section_title
;
 Coupling Reactions of Ferrocenylacetylene with Mononuclear Metal
 Carbonyls Fe(CO)5and M(CO)6(M = Mo, W):&#x00A0; Synthesis and
 Characterization of [Fe(CO)2{\h5-2,5-Fc2C5H2CO}C(Fc)CH],
 [Fe(CO)2{\h2:\h2-2,5-Fc2C4H2Fe(CO)3}-\m-CO],
 [Fe(CO)3{\h2:\h2-2,5-Fc2C4H2CO}], 1,2,4-Triferrocenylbenzene,
 2,5-Diferrocenylthiophene, and 2,5-Diferrocenylselenophene
;
_journal_issue 20
_journal_name_full Organometallics
_journal_page_first 4793
_journal_paper_doi 10.1021/om0504755
_journal_volume 24
_journal_year 2005
_chemical_formula_sum 'C30 H20 Fe4 O6'
_chemical_formula_weight 699.86
_chemical_name_systematic
; 
 ? 
;
_space_group_IT_number 2
_symmetry_cell_setting triclinic
_symmetry_space_group_name_Hall '-P 1'
_symmetry_space_group_name_H-M 'P -1'
_atom_sites_solution_hydrogens geom
_atom_sites_solution_primary direct
_atom_sites_solution_secondary difmap
_audit_creation_method SHELXL-97
_cell_angle_alpha 94.442(5)
_cell_angle_beta 93.843(8)
_cell_angle_gamma 105.805(8)
_cell_formula_units_Z 2
_cell_length_a 7.8400(12)
_cell_length_b 11.9950(8)
_cell_length_c 14.4890(8)
_cell_measurement_reflns_used 25
_cell_measurement_temperature 293(2)
_cell_measurement_theta_max 13.6000
_cell_measurement_theta_min 6.3800
_cell_volume 1301.6(2)
_computing_cell_refinement 'Argus (Nonius, MACH3 software)'
_computing_data_collection 'Argus (Nonius, MACH3 software)'
_computing_data_reduction 'Maxus (Nonius software)'
_computing_molecular_graphics Ortep
_computing_publication_material Shelx97
_computing_structure_refinement 'SHELXL-97 (Sheldrick, 1997)'
_computing_structure_solution 'SHELXS-97 (Sheldrick, 1990)'
_diffrn_ambient_temperature 293(2)
_diffrn_measured_fraction_theta_full 0.996
_diffrn_measured_fraction_theta_max 0.996
_diffrn_measurement_device_type 'Nonius MACH3'
_diffrn_measurement_method \w/q-scan
_diffrn_radiation_monochromator graphite
_diffrn_radiation_source 'fine-focus sealed tube'
_diffrn_radiation_type MoK\a
_diffrn_radiation_wavelength 0.71073
_diffrn_reflns_av_R_equivalents 0.0217
_diffrn_reflns_av_sigmaI/netI 0.0552
_diffrn_reflns_limit_h_max 0
_diffrn_reflns_limit_h_min -9
_diffrn_reflns_limit_k_max 14
_diffrn_reflns_limit_k_min -13
_diffrn_reflns_limit_l_max 17
_diffrn_reflns_limit_l_min -17
_diffrn_reflns_number 4928
_diffrn_reflns_theta_full 24.94
_diffrn_reflns_theta_max 24.94
_diffrn_reflns_theta_min 1.41
_diffrn_standards_decay_% <3%
_diffrn_standards_interval_time 3600
_diffrn_standards_number 3
_exptl_absorpt_coefficient_mu 2.230
_exptl_absorpt_correction_T_max 0.8967
_exptl_absorpt_correction_T_min 0.5791
_exptl_absorpt_correction_type psi-scan
_exptl_crystal_colour Orange
_exptl_crystal_density_diffrn 1.786
_exptl_crystal_density_method 'not measured'
_exptl_crystal_description 'Thin plate'
_exptl_crystal_F_000 704
_exptl_crystal_size_max 0.28
_exptl_crystal_size_mid 0.15
_exptl_crystal_size_min 0.05
_refine_diff_density_max 0.542
_refine_diff_density_min -0.625
_refine_diff_density_rms 0.099
_refine_ls_extinction_method none
_refine_ls_goodness_of_fit_ref 1.020
_refine_ls_hydrogen_treatment mixed
_refine_ls_matrix_type full
_refine_ls_number_parameters 437
_refine_ls_number_reflns 4562
_refine_ls_number_restraints 0
_refine_ls_restrained_S_all 1.020
_refine_ls_R_factor_all 0.0780
_refine_ls_R_factor_gt 0.0390
_refine_ls_shift/su_max 0.001
_refine_ls_shift/su_mean 0.000
_refine_ls_structure_factor_coef Fsqd
_refine_ls_weighting_details 'w=1/[\s^2^(Fo^2^)+(0.0589P)^2^+0.0000P] where P=(Fo^2^+2Fc^2^)/3'
_refine_ls_weighting_scheme calc
_refine_ls_wR_factor_gt 0.0894
_refine_ls_wR_factor_ref 0.1031
_reflns_number_gt 3322
_reflns_number_total 4562
_reflns_threshold_expression >2sigma(I)
_cod_data_source_file om0504755si20050610_024833.cif
_cod_data_source_block cmpd2
_cod_depositor_comments
;
The following automatic conversions were performed:

'_symmetry_cell_setting' value 'Triclinic' changed to 'triclinic'
according to /home/saulius/struct/CIF-dictionaries/cif_core.dic
dictionary named 'cif_core.dic' version 2.4.1 from
2010-06-29.

'_exptl_absorpt_correction_type' value 'Psi-scan'
changed to 'psi-scan' according to
/home/saulius/struct/CIF-dictionaries/cif_core.dic dictionary named
'cif_core.dic' version 2.4.1 from 2010-06-29.

Automatic conversion script
Id: cif_fix_values 1715 2011-07-08 13:25:40Z adriana 

The following automatic conversions were performed:

'_refine_ls_weighting_scheme' value 'calc
w=1/[\s^2^(Fo^2^)+(0.0589P)^2^+0.0000P] where P=(Fo^2^+2Fc^2^)/3' was
changed to 'calc'. New tag '_refine_ls_weighting_details' was
created. The value of the new tag was set to
'w=1/[\s^2^(Fo^2^)+(0.0589P)^2^+0.0000P] where P=(Fo^2^+2Fc^2^)/3'.

Automatic conversion script
Id: cif_fix_values 3143 2015-03-26 13:38:13Z robertas 
;
_cod_database_code 4076028

loop_
_symmetry_equiv_pos_as_xyz
'x, y, z'
'-x, -y, -z'

loop_
_atom_site_label
_atom_site_type_symbol
_atom_site_fract_x
_atom_site_fract_y
_atom_site_fract_z
_atom_site_U_iso_or_equiv
_atom_site_adp_type
_atom_site_occupancy
_atom_site_calc_flag
_atom_site_refinement_flags
Fe1 Fe 0.24820(8) 0.41330(5) 0.65524(4) 0.02696(16) Uani 1 d .
Fe2 Fe 0.43376(8) 0.54350(5) 0.79083(4) 0.02612(16) Uani 1 d .
Fe3 Fe 0.31699(8) 0.84938(5) 0.63662(4) 0.03185(17) Uani 1 d .
Fe4 Fe -0.02893(9) 0.19286(5) 0.88221(5) 0.03644(18) Uani 1 d .
O1 O 0.5717(5) 0.3403(3) 0.6841(2) 0.0571(10) Uani 1 d .
O2 O 0.0192(5) 0.1784(3) 0.5986(3) 0.0609(10) Uani 1 d .
O3 O 0.2946(5) 0.4427(3) 0.4593(2) 0.0605(10) Uani 1 d .
O4 O 0.7996(4) 0.6503(3) 0.7479(3) 0.0563(10) Uani 1 d .
O5 O 0.3665(6) 0.7290(3) 0.9118(3) 0.0673(12) Uani 1 d .
O6 O 0.6115(5) 0.4371(3) 0.9312(2) 0.0544(10) Uani 1 d .
C1 C 0.4531(6) 0.3798(4) 0.6813(3) 0.0378(11) Uani 1 d .
C2 C 0.1083(7) 0.2687(4) 0.6235(3) 0.0399(11) Uani 1 d .
C3 C 0.2779(6) 0.4334(4) 0.5357(3) 0.0379(11) Uani 1 d .
C4 C 0.6551(6) 0.6137(4) 0.7610(3) 0.0345(10) Uani 1 d .
C5 C 0.3956(7) 0.6553(4) 0.8670(3) 0.0408(11) Uani 1 d .
C6 C 0.5374(6) 0.4742(4) 0.8776(3) 0.0339(10) Uani 1 d .
C7 C 0.1958(5) 0.4317(4) 0.7957(3) 0.0272(9) Uani 1 d .
C8 C 0.0590(6) 0.4559(4) 0.7397(3) 0.0317(10) Uani 1 d .
C9 C 0.1185(6) 0.5452(4) 0.6813(3) 0.0307(10) Uani 1 d .
C10 C 0.3042(5) 0.5975(3) 0.6899(3) 0.0267(9) Uani 1 d .
C11 C 0.3775(6) 0.6932(4) 0.6326(3) 0.0304(9) Uani 1 d .
C12 C 0.2981(8) 0.7110(4) 0.5439(3) 0.0402(11) Uani 1 d .
C13 C 0.4087(8) 0.8120(5) 0.5130(4) 0.0520(15) Uani 1 d .
C14 C 0.5525(8) 0.8608(5) 0.5803(4) 0.0505(14) Uani 1 d .
C15 C 0.5351(6) 0.7882(4) 0.6540(4) 0.0397(11) Uani 1 d .
C16 C 0.3139(8) 1.0146(4) 0.6773(4) 0.0502(14) Uani 1 d .
C17 C 0.3073(7) 0.9497(4) 0.7556(4) 0.0460(12) Uani 1 d .
C18 C 0.1543(7) 0.8543(4) 0.7400(3) 0.0420(12) Uani 1 d .
C19 C 0.0664(7) 0.8609(5) 0.6538(4) 0.0476(13) Uani 1 d .
C20 C 0.1658(7) 0.9597(5) 0.6147(4) 0.0493(13) Uani 1 d .
C21 C 0.1633(6) 0.3453(4) 0.8640(3) 0.0342(10) Uani 1 d .
C22 C 0.2396(7) 0.2498(5) 0.8706(4) 0.0507(14) Uani 1 d .
C23 C 0.2071(8) 0.2038(6) 0.9553(5) 0.070(2) Uani 1 d .
C24 C 0.1092(11) 0.2699(6) 1.0029(4) 0.077(3) Uani 1 d .
C25 C 0.0788(8) 0.3559(5) 0.9466(3) 0.0496(14) Uani 1 d .
C26 C -0.2552(8) 0.0813(5) 0.9185(5) 0.0611(17) Uani 1 d .
C27 C -0.2985(7) 0.1637(5) 0.8625(4) 0.0594(16) Uani 1 d .
H27 H -0.3614 0.2164 0.8792 0.071 Uiso 1 calc R
C28 C -0.2280(7) 0.1501(5) 0.7768(4) 0.0490(13) Uani 1 d .
C29 C -0.1420(8) 0.0620(4) 0.7801(4) 0.0512(14) Uani 1 d .
C30 C -0.1587(9) 0.0192(5) 0.8675(4) 0.0585(15) Uani 1 d .
H16 H 0.386(6) 1.080(4) 0.676(3) 0.026(12) Uiso 1 d .
H9 H 0.036(6) 0.566(3) 0.640(3) 0.031(11) Uiso 1 d .
H17 H 0.397(6) 0.968(4) 0.804(3) 0.030(12) Uiso 1 d .
H14 H 0.636(6) 0.929(4) 0.579(3) 0.030(12) Uiso 1 d .
H15 H 0.620(6) 0.809(4) 0.711(3) 0.041(13) Uiso 1 d .
H18 H 0.119(5) 0.789(4) 0.776(3) 0.031(12) Uiso 1 d .
H30 H -0.112(7) -0.034(4) 0.888(3) 0.043(15) Uiso 1 d .
H28 H -0.234(6) 0.196(4) 0.731(3) 0.041(14) Uiso 1 d .
H23 H 0.226(6) 0.132(4) 0.977(3) 0.049(14) Uiso 1 d .
H12 H 0.204(7) 0.662(4) 0.519(3) 0.046(16) Uiso 1 d .
H19 H -0.028(7) 0.809(4) 0.626(3) 0.044(14) Uiso 1 d .
H13 H 0.392(6) 0.843(4) 0.459(3) 0.046(14) Uiso 1 d .
H29 H -0.092(7) 0.036(4) 0.729(3) 0.049(15) Uiso 1 d .
H20 H 0.140(7) 0.982(4) 0.555(3) 0.048(14) Uiso 1 d .
H8 H -0.062(7) 0.408(4) 0.739(4) 0.060(16) Uiso 1 d .
H22 H 0.309(7) 0.219(5) 0.828(4) 0.063(18) Uiso 1 d .
H25 H 0.019(6) 0.405(4) 0.959(3) 0.023(12) Uiso 1 d .
H26 H -0.259(9) 0.085(6) 0.973(5) 0.09(3) Uiso 1 d .
H24 H 0.080(8) 0.256(5) 1.050(4) 0.058(18) Uiso 1 d .

loop_
_atom_site_aniso_label
_atom_site_aniso_U_11
_atom_site_aniso_U_22
_atom_site_aniso_U_33
_atom_site_aniso_U_23
_atom_site_aniso_U_13
_atom_site_aniso_U_12
Fe1 0.0274(3) 0.0292(3) 0.0244(3) 0.0019(2) -0.0008(2) 0.0089(3)
Fe2 0.0234(3) 0.0303(3) 0.0233(3) 0.0032(2) 0.0001(2) 0.0056(3)
Fe3 0.0340(4) 0.0289(3) 0.0340(3) 0.0069(3) 0.0068(3) 0.0091(3)
Fe4 0.0339(4) 0.0353(4) 0.0384(4) 0.0104(3) 0.0052(3) 0.0044(3)
O1 0.051(2) 0.074(3) 0.057(2) -0.0074(19) -0.0038(18) 0.041(2)
O2 0.072(3) 0.039(2) 0.059(2) -0.0048(18) -0.009(2) 0.001(2)
O3 0.078(3) 0.076(3) 0.0293(19) 0.0065(17) 0.0077(18) 0.022(2)
O4 0.027(2) 0.074(3) 0.066(2) 0.015(2) 0.0095(17) 0.0075(18)
O5 0.099(3) 0.067(3) 0.045(2) -0.0137(19) 0.002(2) 0.046(3)
O6 0.056(2) 0.063(2) 0.045(2) 0.0148(18) -0.0163(18) 0.0202(19)
C1 0.040(3) 0.042(3) 0.033(3) 0.002(2) 0.002(2) 0.017(2)
C2 0.050(3) 0.037(3) 0.032(2) -0.001(2) -0.005(2) 0.014(2)
C3 0.040(3) 0.040(3) 0.033(3) 0.003(2) 0.000(2) 0.012(2)
C4 0.030(3) 0.042(3) 0.029(2) 0.0055(19) -0.0009(19) 0.006(2)
C5 0.048(3) 0.047(3) 0.028(2) 0.006(2) -0.002(2) 0.016(2)
C6 0.031(2) 0.038(3) 0.028(2) -0.0001(19) 0.0001(19) 0.003(2)
C7 0.024(2) 0.031(2) 0.027(2) 0.0001(17) 0.0065(17) 0.0083(18)
C8 0.025(2) 0.034(2) 0.037(2) 0.0056(19) 0.0048(19) 0.009(2)
C9 0.026(2) 0.032(2) 0.034(2) 0.0032(19) -0.0026(19) 0.0100(19)
C10 0.028(2) 0.026(2) 0.026(2) 0.0005(17) 0.0041(17) 0.0094(18)
C11 0.036(2) 0.027(2) 0.032(2) 0.0023(18) 0.0083(19) 0.0133(19)
C12 0.054(3) 0.036(3) 0.032(2) 0.002(2) 0.005(2) 0.014(3)
C13 0.078(4) 0.056(3) 0.035(3) 0.022(3) 0.029(3) 0.029(3)
C14 0.053(3) 0.040(3) 0.067(4) 0.025(3) 0.037(3) 0.015(3)
C15 0.030(3) 0.039(3) 0.055(3) 0.011(2) 0.013(2) 0.012(2)
C16 0.060(4) 0.021(3) 0.069(4) 0.003(2) 0.020(3) 0.008(3)
C17 0.046(3) 0.045(3) 0.045(3) -0.011(2) 0.000(3) 0.013(2)
C18 0.043(3) 0.042(3) 0.045(3) 0.007(2) 0.017(2) 0.014(2)
C19 0.033(3) 0.048(3) 0.061(3) -0.003(3) 0.003(3) 0.012(3)
C20 0.058(4) 0.045(3) 0.056(3) 0.008(3) 0.007(3) 0.031(3)
C21 0.030(2) 0.033(2) 0.034(2) 0.0108(19) -0.0001(19) -0.0013(19)
C22 0.034(3) 0.051(3) 0.072(4) 0.034(3) 0.006(3) 0.012(2)
C23 0.050(4) 0.073(4) 0.078(5) 0.044(4) -0.014(3) 0.000(3)
C24 0.093(6) 0.079(5) 0.028(3) 0.021(3) -0.010(3) -0.028(4)
C25 0.059(4) 0.040(3) 0.037(3) -0.002(2) 0.011(3) -0.008(3)
C26 0.055(4) 0.054(4) 0.059(4) 0.001(3) 0.020(3) -0.012(3)
C27 0.035(3) 0.052(3) 0.088(4) -0.007(3) 0.006(3) 0.009(3)
C28 0.034(3) 0.048(3) 0.058(3) 0.006(3) -0.004(3) 0.001(2)
C29 0.058(4) 0.036(3) 0.055(3) -0.003(2) 0.010(3) 0.005(3)
C30 0.066(4) 0.037(3) 0.069(4) 0.012(3) 0.008(3) 0.005(3)

loop_
_atom_type_symbol
_atom_type_description
_atom_type_scat_dispersion_real
_atom_type_scat_dispersion_imag
_atom_type_scat_source
C C 0.0033 0.0016 'International Tables Vol C Tables 4.2.6.8 and 6.1.1.4'
H H 0.0000 0.0000 'International Tables Vol C Tables 4.2.6.8 and 6.1.1.4'
O O 0.0106 0.0060 'International Tables Vol C Tables 4.2.6.8 and 6.1.1.4'
Fe Fe 0.3463 0.8444 'International Tables Vol C Tables 4.2.6.8 and 6.1.1.4'

loop_
_geom_angle_atom_site_label_1
_geom_angle_atom_site_label_2
_geom_angle_atom_site_label_3
_geom_angle
C1 Fe1 C3 96.1(2)
C1 Fe1 C2 98.8(2)
C3 Fe1 C2 90.7(2)
C1 Fe1 C7 94.17(18)
C3 Fe1 C7 164.79(19)
C2 Fe1 C7 98.82(19)
C1 Fe1 C8 132.97(19)
C3 Fe1 C8 129.56(19)
C2 Fe1 C8 92.2(2)
C7 Fe1 C8 38.83(16)
C1 Fe1 C9 141.85(19)
C3 Fe1 C9 96.97(19)
C2 Fe1 C9 116.7(2)
C7 Fe1 C9 68.17(16)
C8 Fe1 C9 38.89(16)
C1 Fe1 C10 105.57(19)
C3 Fe1 C10 91.08(18)
C2 Fe1 C10 155.26(19)
C7 Fe1 C10 75.32(15)
C8 Fe1 C10 67.98(16)
C9 Fe1 C10 38.62(16)
C1 Fe1 Fe2 67.79(15)
C3 Fe1 Fe2 124.86(15)
C2 Fe1 Fe2 142.10(14)
C7 Fe1 Fe2 50.01(11)
C8 Fe1 Fe2 75.66(12)
C9 Fe1 Fe2 75.35(12)
C10 Fe1 Fe2 49.37(11)
C5 Fe2 C4 100.7(2)
C5 Fe2 C6 97.6(2)
C4 Fe2 C6 87.54(19)
C5 Fe2 C10 87.95(18)
C4 Fe2 C10 96.47(18)
C6 Fe2 C10 172.43(18)
C5 Fe2 C7 95.6(2)
C4 Fe2 C7 163.56(19)
C6 Fe2 C7 92.34(18)
C10 Fe2 C7 82.00(17)
C5 Fe2 C1 174.1(2)
C4 Fe2 C1 84.67(19)
C6 Fe2 C1 85.02(17)
C10 Fe2 C1 88.96(15)
C7 Fe2 C1 78.95(16)
C5 Fe2 Fe1 132.65(16)
C4 Fe2 Fe1 111.40(14)
C6 Fe2 Fe1 117.01(14)
C10 Fe2 Fe1 55.53(12)
C7 Fe2 Fe1 54.40(11)
C1 Fe2 Fe1 41.89(11)
C12 Fe3 C20 120.6(2)
C12 Fe3 C16 155.3(2)
C20 Fe3 C16 40.3(2)
C12 Fe3 C13 40.6(2)
C20 Fe3 C13 107.4(2)
C16 Fe3 C13 120.3(2)
C12 Fe3 C19 108.2(2)
C20 Fe3 C19 40.6(2)
C16 Fe3 C19 67.8(2)
C13 Fe3 C19 125.5(2)
C12 Fe3 C18 125.6(2)
C20 Fe3 C18 68.3(2)
C16 Fe3 C18 68.2(2)
C13 Fe3 C18 162.4(2)
C19 Fe3 C18 40.3(2)
C12 Fe3 C17 162.4(2)
C20 Fe3 C17 68.2(2)
C16 Fe3 C17 40.8(2)
C13 Fe3 C17 155.7(2)
C19 Fe3 C17 67.7(2)
C18 Fe3 C17 40.3(2)
C12 Fe3 C15 68.9(2)
C20 Fe3 C15 160.7(2)
C16 Fe3 C15 124.4(2)
C13 Fe3 C15 68.0(2)
C19 Fe3 C15 157.2(2)
C18 Fe3 C15 121.8(2)
C17 Fe3 C15 107.8(2)
C12 Fe3 C14 68.6(2)
C20 Fe3 C14 123.8(2)
C16 Fe3 C14 106.9(2)
C13 Fe3 C14 40.2(2)
C19 Fe3 C14 161.2(2)
C18 Fe3 C14 156.4(2)
C17 Fe3 C14 120.9(2)
C15 Fe3 C14 40.63(19)
C12 Fe3 C11 41.65(18)
C20 Fe3 C11 156.9(2)
C16 Fe3 C11 161.5(2)
C13 Fe3 C11 68.86(19)
C19 Fe3 C11 121.8(2)
C18 Fe3 C11 108.03(19)
C17 Fe3 C11 124.7(2)
C15 Fe3 C11 40.90(18)
C14 Fe3 C11 68.93(19)
C24 Fe4 C25 41.2(3)
C24 Fe4 C29 157.6(3)
C25 Fe4 C29 160.2(2)
C24 Fe4 C23 41.0(3)
C25 Fe4 C23 69.5(3)
C29 Fe4 C23 122.1(3)
C24 Fe4 C28 158.8(3)
C25 Fe4 C28 124.5(2)
C29 Fe4 C28 40.3(2)
C23 Fe4 C28 160.0(3)
C24 Fe4 C26 105.4(3)
C25 Fe4 C26 123.3(3)
C29 Fe4 C26 67.6(3)
C23 Fe4 C26 118.8(3)
C28 Fe4 C26 67.8(3)
C24 Fe4 C30 120.8(3)
C25 Fe4 C30 158.4(2)
C29 Fe4 C30 40.3(2)
C23 Fe4 C30 104.3(3)
C28 Fe4 C30 67.8(2)
C26 Fe4 C30 40.3(3)
C24 Fe4 C27 121.5(3)
C25 Fe4 C27 108.5(3)
C29 Fe4 C27 68.0(2)
C23 Fe4 C27 155.7(3)
C28 Fe4 C27 40.4(2)
C26 Fe4 C27 40.8(3)
C30 Fe4 C27 68.3(3)
C24 Fe4 C22 67.6(3)
C25 Fe4 C22 68.4(3)
C29 Fe4 C22 109.1(3)
C23 Fe4 C22 39.9(2)
C28 Fe4 C22 127.1(2)
C26 Fe4 C22 154.7(3)
C30 Fe4 C22 120.8(3)
C27 Fe4 C22 163.6(2)
C24 Fe4 C21 68.1(2)
C25 Fe4 C21 40.44(19)
C29 Fe4 C21 124.9(2)
C23 Fe4 C21 68.4(2)
C28 Fe4 C21 111.7(2)
C26 Fe4 C21 161.4(2)
C30 Fe4 C21 158.1(2)
C27 Fe4 C21 126.6(2)
C22 Fe4 C21 40.72(19)
O1 C1 Fe1 166.2(4)
O1 C1 Fe2 123.5(3)
Fe1 C1 Fe2 70.32(15)
O2 C2 Fe1 176.4(4)
O3 C3 Fe1 177.9(4)
O4 C4 Fe2 173.0(4)
O5 C5 Fe2 176.2(4)
O6 C6 Fe2 175.4(4)
C8 C7 C21 123.5(4)
C8 C7 Fe2 113.7(3)
C21 C7 Fe2 122.0(3)
C8 C7 Fe1 71.2(2)
C21 C7 Fe1 130.0(3)
Fe2 C7 Fe1 75.59(14)
C7 C8 C9 114.4(4)
C7 C8 Fe1 70.0(2)
C9 C8 Fe1 70.5(3)
C7 C8 H8 120(3)
C9 C8 H8 125(3)
Fe1 C8 H8 123(3)
C10 C9 C8 115.2(4)
C10 C9 Fe1 71.5(2)
C8 C9 Fe1 70.6(2)
C10 C9 H9 124(3)
C8 C9 H9 120(3)
Fe1 C9 H9 127(2)
C9 C10 C11 118.8(4)
C9 C10 Fe2 113.7(3)
C11 C10 Fe2 127.1(3)
C9 C10 Fe1 69.9(2)
C11 C10 Fe1 128.9(3)
Fe2 C10 Fe1 75.10(14)
C15 C11 C12 106.1(4)
C15 C11 C10 127.9(4)
C12 C11 C10 126.0(4)
C15 C11 Fe3 69.3(2)
C12 C11 Fe3 68.0(2)
C10 C11 Fe3 125.7(3)
C13 C12 C11 108.1(5)
C13 C12 Fe3 70.4(3)
C11 C12 Fe3 70.4(3)
C13 C12 H12 132(3)
C11 C12 H12 120(3)
Fe3 C12 H12 128(3)
C14 C13 C12 109.1(5)
C14 C13 Fe3 70.2(3)
C12 C13 Fe3 69.0(3)
C14 C13 H13 124(3)
C12 C13 H13 127(3)
Fe3 C13 H13 127(3)
C13 C14 C15 107.9(5)
C13 C14 Fe3 69.6(3)
C15 C14 Fe3 69.7(3)
C13 C14 H14 126(3)
C15 C14 H14 126(3)
Fe3 C14 H14 123(3)
C14 C15 C11 108.8(5)
C14 C15 Fe3 69.7(3)
C11 C15 Fe3 69.8(3)
C14 C15 H15 121(3)
C11 C15 H15 130(3)
Fe3 C15 H15 123(3)
C20 C16 C17 108.3(5)
C20 C16 Fe3 69.9(3)
C17 C16 Fe3 70.1(3)
C20 C16 H16 128(3)
C17 C16 H16 123(3)
Fe3 C16 H16 134(3)
C18 C17 C16 107.6(5)
C18 C17 Fe3 69.7(3)
C16 C17 Fe3 69.2(3)
C18 C17 H17 130(3)
C16 C17 H17 122(3)
Fe3 C17 H17 123(3)
C19 C18 C17 107.9(5)
C19 C18 Fe3 69.8(3)
C17 C18 Fe3 70.0(3)
C19 C18 H18 123(3)
C17 C18 H18 128(3)
Fe3 C18 H18 120(2)
C18 C19 C20 108.5(5)
C18 C19 Fe3 69.9(3)
C20 C19 Fe3 69.5(3)
C18 C19 H19 126(3)
C20 C19 H19 125(3)
Fe3 C19 H19 122(3)
C16 C20 C19 107.7(5)
C16 C20 Fe3 69.8(3)
C19 C20 Fe3 69.9(3)
C16 C20 H20 126(3)
C19 C20 H20 126(3)
Fe3 C20 H20 123(3)
C25 C21 C22 106.9(4)
C25 C21 C7 124.9(4)
C22 C21 C7 127.1(4)
C25 C21 Fe4 68.0(3)
C22 C21 Fe4 68.7(3)
C7 C21 Fe4 137.5(3)
C23 C22 C21 109.6(6)
C23 C22 Fe4 69.5(3)
C21 C22 Fe4 70.6(3)
C23 C22 H22 120(3)
C21 C22 H22 130(3)
Fe4 C22 H22 128(3)
C22 C23 C24 106.9(6)
C22 C23 Fe4 70.6(3)
C24 C23 Fe4 68.4(4)
C22 C23 H23 129(3)
C24 C23 H23 123(3)
Fe4 C23 H23 118(3)
C23 C24 C25 109.4(6)
C23 C24 Fe4 70.5(4)
C25 C24 Fe4 70.2(3)
C23 C24 H24 121(5)
C25 C24 H24 130(5)
Fe4 C24 H24 124(5)
C21 C25 C24 107.2(6)
C21 C25 Fe4 71.5(3)
C24 C25 Fe4 68.6(3)
C21 C25 H25 125(3)
C24 C25 H25 127(3)
Fe4 C25 H25 124(3)
C30 C26 C27 108.4(6)
C30 C26 Fe4 70.0(3)
C27 C26 Fe4 69.8(3)
C30 C26 H26 126(6)
C27 C26 H26 123(5)
Fe4 C26 H26 111(5)
C28 C27 C26 106.9(5)
C28 C27 Fe4 69.6(3)
C26 C27 Fe4 69.5(3)
C28 C27 H27 126.5
C26 C27 H27 126.5
Fe4 C27 H27 125.9
C29 C28 C27 108.5(5)
C29 C28 Fe4 69.8(3)
C27 C28 Fe4 70.0(3)
C29 C28 H28 128(3)
C27 C28 H28 123(3)
Fe4 C28 H28 123(3)
C28 C29 C30 108.4(6)
C28 C29 Fe4 69.9(3)
C30 C29 Fe4 70.1(3)
C28 C29 H29 122(3)
C30 C29 H29 129(3)
Fe4 C29 H29 129(3)
C29 C30 C26 107.8(6)
C29 C30 Fe4 69.7(3)
C26 C30 Fe4 69.8(3)
C29 C30 H30 126(3)
C26 C30 H30 126(3)
Fe4 C30 H30 124(3)

loop_
_geom_bond_atom_site_label_1
_geom_bond_atom_site_label_2
_geom_bond_distance
Fe1 C1 1.783(5)
Fe1 C3 1.788(5)
Fe1 C2 1.788(5)
Fe1 C7 2.110(4)
Fe1 C8 2.126(4)
Fe1 C9 2.125(4)
Fe1 C10 2.144(4)
Fe1 Fe2 2.5138(8)
Fe2 C5 1.771(5)
Fe2 C4 1.808(5)
Fe2 C6 1.824(5)
Fe2 C10 1.974(4)
Fe2 C7 1.989(4)
Fe2 C1 2.472(5)
Fe3 C12 2.018(5)
Fe3 C20 2.032(5)
Fe3 C16 2.030(5)
Fe3 C13 2.037(5)
Fe3 C19 2.037(5)
Fe3 C18 2.039(5)
Fe3 C17 2.042(5)
Fe3 C15 2.044(5)
Fe3 C14 2.044(5)
Fe3 C11 2.051(4)
Fe4 C24 2.008(6)
Fe4 C25 2.030(5)
Fe4 C29 2.036(5)
Fe4 C23 2.036(6)
Fe4 C28 2.038(5)
Fe4 C26 2.038(6)
Fe4 C30 2.041(6)
Fe4 C27 2.042(5)
Fe4 C22 2.052(5)
Fe4 C21 2.076(4)
O1 C1 1.153(5)
O2 C2 1.133(5)
O3 C3 1.134(5)
O4 C4 1.133(5)
O5 C5 1.139(6)
O6 C6 1.128(5)
C7 C8 1.408(6)
C7 C21 1.472(6)
C8 C9 1.415(6)
C8 H8 0.97(5)
C9 C10 1.412(6)
C9 H9 0.95(4)
C10 C11 1.479(6)
C11 C15 1.431(6)
C11 C12 1.447(6)
C12 C13 1.408(7)
C12 H12 0.85(5)
C13 C14 1.403(8)
C13 H13 0.91(5)
C14 C15 1.419(7)
C14 H14 0.90(4)
C15 H15 1.00(5)
C16 C20 1.398(8)
C16 C17 1.420(8)
C16 H16 0.83(4)
C17 C18 1.406(7)
C17 H17 0.92(4)
C18 C19 1.404(7)
C18 H18 0.96(4)
C19 C20 1.411(8)
C19 H19 0.87(5)
C20 H20 0.95(5)
C21 C25 1.420(7)
C21 C22 1.436(7)
C22 C23 1.395(8)
C22 H22 0.97(5)
C23 C24 1.418(10)
C23 H23 0.98(5)
C24 C25 1.421(9)
C24 H24 0.74(6)
C25 H25 0.86(4)
C26 C30 1.404(9)
C26 C27 1.421(9)
C26 H26 0.79(7)
C27 C28 1.408(8)
C27 H27 0.9300
C28 C29 1.402(8)
C28 H28 0.90(5)
C29 C30 1.403(8)
C29 H29 0.93(5)
C30 H30 0.88(5)

loop_
_geom_torsion_atom_site_label_1
_geom_torsion_atom_site_label_2
_geom_torsion_atom_site_label_3
_geom_torsion_atom_site_label_4
_geom_torsion
C1 Fe1 Fe2 C5 -176.6(3)
C3 Fe1 Fe2 C5 101.7(3)
C2 Fe1 Fe2 C5 -101.5(3)
C7 Fe1 Fe2 C5 -60.2(3)
C8 Fe1 Fe2 C5 -26.8(2)
C9 Fe1 Fe2 C5 13.4(2)
C10 Fe1 Fe2 C5 46.3(3)
C1 Fe1 Fe2 C4 54.1(2)
C3 Fe1 Fe2 C4 -27.5(2)
C2 Fe1 Fe2 C4 129.2(3)
C7 Fe1 Fe2 C4 170.5(2)
C8 Fe1 Fe2 C4 -156.09(19)
C9 Fe1 Fe2 C4 -115.9(2)
C10 Fe1 Fe2 C4 -83.0(2)
C1 Fe1 Fe2 C6 -44.4(2)
C3 Fe1 Fe2 C6 -126.1(2)
C2 Fe1 Fe2 C6 30.7(3)
C7 Fe1 Fe2 C6 72.0(2)
C8 Fe1 Fe2 C6 105.4(2)
C9 Fe1 Fe2 C6 145.6(2)
C10 Fe1 Fe2 C6 178.5(2)
C1 Fe1 Fe2 C10 137.1(2)
C3 Fe1 Fe2 C10 55.4(2)
C2 Fe1 Fe2 C10 -147.8(3)
C7 Fe1 Fe2 C10 -106.5(2)
C8 Fe1 Fe2 C10 -73.11(19)
C9 Fe1 Fe2 C10 -32.89(19)
C1 Fe1 Fe2 C7 -116.4(2)
C3 Fe1 Fe2 C7 161.9(2)
C2 Fe1 Fe2 C7 -41.3(3)
C8 Fe1 Fe2 C7 33.38(19)
C9 Fe1 Fe2 C7 73.60(19)
C10 Fe1 Fe2 C7 106.5(2)
C3 Fe1 Fe2 C1 -81.6(2)
C2 Fe1 Fe2 C1 75.1(3)
C7 Fe1 Fe2 C1 116.4(2)
C8 Fe1 Fe2 C1 149.8(2)
C9 Fe1 Fe2 C1 -170.0(2)
C10 Fe1 Fe2 C1 -137.1(2)
C3 Fe1 C1 O1 -58.6(18)
C2 Fe1 C1 O1 33.0(18)
C7 Fe1 C1 O1 132.7(18)
C8 Fe1 C1 O1 134.4(17)
C9 Fe1 C1 O1 -168.1(17)
C10 Fe1 C1 O1 -151.4(18)
Fe2 Fe1 C1 O1 176.1(19)
C3 Fe1 C1 Fe2 125.27(16)
C2 Fe1 C1 Fe2 -143.07(16)
C7 Fe1 C1 Fe2 -43.47(13)
C8 Fe1 C1 Fe2 -41.8(3)
C9 Fe1 C1 Fe2 15.8(3)
C10 Fe1 C1 Fe2 32.44(15)
C5 Fe2 C1 O1 -154.3(16)
C4 Fe2 C1 O1 50.4(5)
C6 Fe2 C1 O1 -37.6(4)
C10 Fe2 C1 O1 147.0(5)
C7 Fe2 C1 O1 -131.0(5)
Fe1 Fe2 C1 O1 -178.9(5)
C5 Fe2 C1 Fe1 24.6(18)
C4 Fe2 C1 Fe1 -130.76(18)
C6 Fe2 C1 Fe1 141.26(19)
C10 Fe2 C1 Fe1 -34.16(17)
C7 Fe2 C1 Fe1 47.89(16)
C1 Fe1 C2 O2 -109(7)
C3 Fe1 C2 O2 -13(7)
C7 Fe1 C2 O2 155(7)
C8 Fe1 C2 O2 117(7)
C9 Fe1 C2 O2 85(7)
C10 Fe1 C2 O2 81(7)
Fe2 Fe1 C2 O2 -174(7)
C1 Fe1 C3 O3 85(12)
C2 Fe1 C3 O3 -14(12)
C7 Fe1 C3 O3 -143(12)
C8 Fe1 C3 O3 -107(12)
C9 Fe1 C3 O3 -131(12)
C10 Fe1 C3 O3 -169(12)
Fe2 Fe1 C3 O3 152(12)
C5 Fe2 C4 O4 108(3)
C6 Fe2 C4 O4 11(3)
C10 Fe2 C4 O4 -163(3)
C7 Fe2 C4 O4 -79(4)
C1 Fe2 C4 O4 -75(3)
Fe1 Fe2 C4 O4 -108(3)
C4 Fe2 C5 O5 94(7)
C6 Fe2 C5 O5 -177(7)
C10 Fe2 C5 O5 -2(7)
C7 Fe2 C5 O5 -84(7)
C1 Fe2 C5 O5 -61(8)
Fe1 Fe2 C5 O5 -38(7)
C5 Fe2 C6 O6 -78(5)
C4 Fe2 C6 O6 23(5)
C10 Fe2 C6 O6 145(5)
C7 Fe2 C6 O6 -173(5)
C1 Fe2 C6 O6 108(5)
Fe1 Fe2 C6 O6 136(5)
C5 Fe2 C7 C8 78.6(3)
C4 Fe2 C7 C8 -94.3(7)
C6 Fe2 C7 C8 176.5(3)
C10 Fe2 C7 C8 -8.6(3)
C1 Fe2 C7 C8 -99.1(3)
Fe1 Fe2 C7 C8 -61.5(3)
C5 Fe2 C7 C21 -91.4(4)
C4 Fe2 C7 C21 95.7(7)
C6 Fe2 C7 C21 6.5(4)
C10 Fe2 C7 C21 -178.5(4)
C1 Fe2 C7 C21 91.0(4)
Fe1 Fe2 C7 C21 128.5(4)
C5 Fe2 C7 Fe1 140.10(16)
C4 Fe2 C7 Fe1 -32.8(7)
C6 Fe2 C7 Fe1 -122.00(16)
C10 Fe2 C7 Fe1 52.97(14)
C1 Fe2 C7 Fe1 -37.53(13)
C1 Fe1 C7 C8 178.0(3)
C3 Fe1 C7 C8 45.7(8)
C2 Fe1 C7 C8 -82.4(3)
C9 Fe1 C7 C8 32.9(3)
C10 Fe1 C7 C8 73.0(3)
Fe2 Fe1 C7 C8 121.8(3)
C1 Fe1 C7 C21 -63.6(4)
C3 Fe1 C7 C21 164.1(6)
C2 Fe1 C7 C21 35.9(4)
C8 Fe1 C7 C21 118.4(5)
C9 Fe1 C7 C21 151.3(4)
C10 Fe1 C7 C21 -168.6(4)
Fe2 Fe1 C7 C21 -119.9(4)
C1 Fe1 C7 Fe2 56.23(18)
C3 Fe1 C7 Fe2 -76.0(7)
C2 Fe1 C7 Fe2 155.79(17)
C8 Fe1 C7 Fe2 -121.8(3)
C9 Fe1 C7 Fe2 -88.88(16)
C10 Fe1 C7 Fe2 -48.79(14)
C21 C7 C8 C9 177.6(4)
Fe2 C7 C8 C9 7.8(5)
Fe1 C7 C8 C9 -56.3(3)
C21 C7 C8 Fe1 -126.1(4)
Fe2 C7 C8 Fe1 64.1(2)
C1 Fe1 C8 C7 -2.7(4)
C3 Fe1 C8 C7 -165.9(3)
C2 Fe1 C8 C7 101.4(3)
C9 Fe1 C8 C7 -126.6(4)
C10 Fe1 C8 C7 -93.8(3)
Fe2 Fe1 C8 C7 -42.2(2)
C1 Fe1 C8 C9 123.8(3)
C3 Fe1 C8 C9 -39.3(4)
C2 Fe1 C8 C9 -132.0(3)
C7 Fe1 C8 C9 126.6(4)
C10 Fe1 C8 C9 32.8(2)
Fe2 Fe1 C8 C9 84.3(2)
C7 C8 C9 C10 -1.4(6)
Fe1 C8 C9 C10 -57.4(3)
C7 C8 C9 Fe1 56.0(3)
C1 Fe1 C9 C10 26.2(4)
C3 Fe1 C9 C10 -83.0(3)
C2 Fe1 C9 C10 -177.3(2)
C7 Fe1 C9 C10 93.7(3)
C8 Fe1 C9 C10 126.5(4)
Fe2 Fe1 C9 C10 41.3(2)
C1 Fe1 C9 C8 -100.3(4)
C3 Fe1 C9 C8 150.5(3)
C2 Fe1 C9 C8 56.2(3)
C7 Fe1 C9 C8 -32.8(3)
C10 Fe1 C9 C8 -126.5(4)
Fe2 Fe1 C9 C8 -85.2(2)
C8 C9 C10 C11 -178.9(4)
Fe1 C9 C10 C11 124.2(4)
C8 C9 C10 Fe2 -5.7(5)
Fe1 C9 C10 Fe2 -62.7(2)
C8 C9 C10 Fe1 56.9(3)
C5 Fe2 C10 C9 -88.2(3)
C4 Fe2 C10 C9 171.2(3)
C6 Fe2 C10 C9 49.5(15)
C7 Fe2 C10 C9 7.8(3)
C1 Fe2 C10 C9 86.7(3)
Fe1 Fe2 C10 C9 59.7(3)
C5 Fe2 C10 C11 84.3(4)
C4 Fe2 C10 C11 -16.3(4)
C6 Fe2 C10 C11 -138.0(13)
C7 Fe2 C10 C11 -179.8(4)
C1 Fe2 C10 C11 -100.8(4)
Fe1 Fe2 C10 C11 -127.8(4)
C5 Fe2 C10 Fe1 -147.87(19)
C4 Fe2 C10 Fe1 111.56(17)
C6 Fe2 C10 Fe1 -10.2(14)
C7 Fe2 C10 Fe1 -51.94(14)
C1 Fe2 C10 Fe1 27.05(14)
C1 Fe1 C10 C9 -163.6(3)
C3 Fe1 C10 C9 99.8(3)
C2 Fe1 C10 C9 5.8(5)
C7 Fe1 C10 C9 -73.3(3)
C8 Fe1 C10 C9 -33.0(2)
Fe2 Fe1 C10 C9 -122.7(3)
C1 Fe1 C10 C11 85.1(4)
C3 Fe1 C10 C11 -11.5(4)
C2 Fe1 C10 C11 -105.6(5)
C7 Fe1 C10 C11 175.4(4)
C8 Fe1 C10 C11 -144.3(4)
C9 Fe1 C10 C11 -111.4(5)
Fe2 Fe1 C10 C11 125.9(4)
C1 Fe1 C10 Fe2 -40.87(19)
C3 Fe1 C10 Fe2 -137.48(18)
C2 Fe1 C10 Fe2 128.5(4)
C7 Fe1 C10 Fe2 49.42(14)
C8 Fe1 C10 Fe2 89.71(16)
C9 Fe1 C10 Fe2 122.7(3)
C9 C10 C11 C15 151.2(4)
Fe2 C10 C11 C15 -20.9(6)
Fe1 C10 C11 C15 -122.2(4)
C9 C10 C11 C12 -26.4(6)
Fe2 C10 C11 C12 161.4(4)
Fe1 C10 C11 C12 60.2(6)
C9 C10 C11 Fe3 60.8(5)
Fe2 C10 C11 Fe3 -111.4(4)
Fe1 C10 C11 Fe3 147.4(2)
C12 Fe3 C11 C15 118.2(4)
C20 Fe3 C11 C15 165.2(5)
C16 Fe3 C11 C15 -43.1(7)
C13 Fe3 C11 C15 80.4(3)
C19 Fe3 C11 C15 -160.1(3)
C18 Fe3 C11 C15 -118.0(3)
C17 Fe3 C11 C15 -76.7(3)
C14 Fe3 C11 C15 37.1(3)
C20 Fe3 C11 C12 47.0(6)
C16 Fe3 C11 C12 -161.3(6)
C13 Fe3 C11 C12 -37.8(3)
C19 Fe3 C11 C12 81.7(3)
C18 Fe3 C11 C12 123.8(3)
C17 Fe3 C11 C12 165.1(3)
C15 Fe3 C11 C12 -118.2(4)
C14 Fe3 C11 C12 -81.1(3)
C12 Fe3 C11 C10 -119.4(5)
C20 Fe3 C11 C10 -72.4(7)
C16 Fe3 C11 C10 79.3(7)
C13 Fe3 C11 C10 -157.2(4)
C19 Fe3 C11 C10 -37.7(4)
C18 Fe3 C11 C10 4.4(4)
C17 Fe3 C11 C10 45.8(5)
C15 Fe3 C11 C10 122.4(5)
C14 Fe3 C11 C10 159.6(4)
C15 C11 C12 C13 1.5(5)
C10 C11 C12 C13 179.5(4)
Fe3 C11 C12 C13 60.6(3)
C15 C11 C12 Fe3 -59.1(3)
C10 C11 C12 Fe3 119.0(4)
C20 Fe3 C12 C13 81.0(4)
C16 Fe3 C12 C13 47.5(7)
C19 Fe3 C12 C13 123.7(4)
C18 Fe3 C12 C13 165.0(3)
C17 Fe3 C12 C13 -162.8(7)
C15 Fe3 C12 C13 -80.3(4)
C14 Fe3 C12 C13 -36.6(3)
C11 Fe3 C12 C13 -118.5(5)
C20 Fe3 C12 C11 -160.5(3)
C16 Fe3 C12 C11 166.0(5)
C13 Fe3 C12 C11 118.5(5)
C19 Fe3 C12 C11 -117.8(3)
C18 Fe3 C12 C11 -76.5(4)
C17 Fe3 C12 C11 -44.3(8)
C15 Fe3 C12 C11 38.2(3)
C14 Fe3 C12 C11 81.9(3)
C11 C12 C13 C14 -1.8(6)
Fe3 C12 C13 C14 58.8(4)
C11 C12 C13 Fe3 -60.6(3)
C12 Fe3 C13 C14 -120.7(5)
C20 Fe3 C13 C14 122.2(3)
C16 Fe3 C13 C14 80.2(4)
C19 Fe3 C13 C14 163.3(3)
C18 Fe3 C13 C14 -165.0(6)
C17 Fe3 C13 C14 46.8(7)
C15 Fe3 C13 C14 -37.9(3)
C11 Fe3 C13 C14 -82.0(3)
C20 Fe3 C13 C12 -117.1(3)
C16 Fe3 C13 C12 -159.1(3)
C19 Fe3 C13 C12 -76.0(4)
C18 Fe3 C13 C12 -44.3(8)
C17 Fe3 C13 C12 167.5(5)
C15 Fe3 C13 C12 82.9(3)
C14 Fe3 C13 C12 120.7(5)
C11 Fe3 C13 C12 38.8(3)
C12 C13 C14 C15 1.3(6)
Fe3 C13 C14 C15 59.4(4)
C12 C13 C14 Fe3 -58.1(4)
C12 Fe3 C14 C13 36.9(3)
C20 Fe3 C14 C13 -76.4(4)
C16 Fe3 C14 C13 -117.3(3)
C19 Fe3 C14 C13 -46.8(8)
C18 Fe3 C14 C13 168.7(5)
C17 Fe3 C14 C13 -159.5(3)
C15 Fe3 C14 C13 119.1(5)
C11 Fe3 C14 C13 81.8(3)
C12 Fe3 C14 C15 -82.2(3)
C20 Fe3 C14 C15 164.5(3)
C16 Fe3 C14 C15 123.6(3)
C13 Fe3 C14 C15 -119.1(5)
C19 Fe3 C14 C15 -165.9(6)
C18 Fe3 C14 C15 49.6(6)
C17 Fe3 C14 C15 81.4(4)
C11 Fe3 C14 C15 -37.3(3)
C13 C14 C15 C11 -0.4(6)
Fe3 C14 C15 C11 59.0(3)
C13 C14 C15 Fe3 -59.4(4)
C12 C11 C15 C14 -0.7(5)
C10 C11 C15 C14 -178.7(4)
Fe3 C11 C15 C14 -58.9(3)
C12 C11 C15 Fe3 58.2(3)
C10 C11 C15 Fe3 -119.8(4)
C12 Fe3 C15 C14 81.3(4)
C20 Fe3 C15 C14 -42.2(8)
C16 Fe3 C15 C14 -75.1(4)
C13 Fe3 C15 C14 37.5(3)
C19 Fe3 C15 C14 168.3(5)
C18 Fe3 C15 C14 -159.0(3)
C17 Fe3 C15 C14 -117.0(4)
C11 Fe3 C15 C14 120.2(4)
C12 Fe3 C15 C11 -38.9(3)
C20 Fe3 C15 C11 -162.4(6)
C16 Fe3 C15 C11 164.8(3)
C13 Fe3 C15 C11 -82.7(3)
C19 Fe3 C15 C11 48.1(7)
C18 Fe3 C15 C11 80.8(3)
C17 Fe3 C15 C11 122.8(3)
C14 Fe3 C15 C11 -120.2(4)
C12 Fe3 C16 C20 47.3(7)
C13 Fe3 C16 C20 81.1(4)
C19 Fe3 C16 C20 -38.1(3)
C18 Fe3 C16 C20 -81.7(4)
C17 Fe3 C16 C20 -119.2(5)
C15 Fe3 C16 C20 163.9(3)
C14 Fe3 C16 C20 122.7(4)
C11 Fe3 C16 C20 -163.3(6)
C12 Fe3 C16 C17 166.5(5)
C20 Fe3 C16 C17 119.2(5)
C13 Fe3 C16 C17 -159.7(3)
C19 Fe3 C16 C17 81.1(4)
C18 Fe3 C16 C17 37.5(3)
C15 Fe3 C16 C17 -76.9(4)
C14 Fe3 C16 C17 -118.0(4)
C11 Fe3 C16 C17 -44.0(8)
C20 C16 C17 C18 0.3(6)
Fe3 C16 C17 C18 -59.3(4)
C20 C16 C17 Fe3 59.7(4)
C12 Fe3 C17 C18 -42.1(9)
C20 Fe3 C17 C18 81.7(3)
C16 Fe3 C17 C18 119.1(5)
C13 Fe3 C17 C18 165.7(5)
C19 Fe3 C17 C18 37.7(3)
C15 Fe3 C17 C18 -118.4(3)
C14 Fe3 C17 C18 -161.0(3)
C11 Fe3 C17 C18 -76.4(4)
C12 Fe3 C17 C16 -161.1(7)
C20 Fe3 C17 C16 -37.4(3)
C13 Fe3 C17 C16 46.7(7)
C19 Fe3 C17 C16 -81.4(4)
C18 Fe3 C17 C16 -119.1(5)
C15 Fe3 C17 C16 122.5(3)
C14 Fe3 C17 C16 79.9(4)
C11 Fe3 C17 C16 164.5(3)
C16 C17 C18 C19 -0.7(6)
Fe3 C17 C18 C19 -59.7(3)
C16 C17 C18 Fe3 59.0(4)
C12 Fe3 C18 C19 -75.5(4)
C20 Fe3 C18 C19 37.5(3)
C16 Fe3 C18 C19 81.0(3)
C13 Fe3 C18 C19 -41.5(8)
C17 Fe3 C18 C19 118.9(5)
C15 Fe3 C18 C19 -161.1(3)
C14 Fe3 C18 C19 163.2(5)
C11 Fe3 C18 C19 -118.3(3)
C12 Fe3 C18 C17 165.6(3)
C20 Fe3 C18 C17 -81.5(3)
C16 Fe3 C18 C17 -38.0(3)
C13 Fe3 C18 C17 -160.4(6)
C19 Fe3 C18 C17 -118.9(4)
C15 Fe3 C18 C17 80.0(4)
C14 Fe3 C18 C17 44.3(6)
C11 Fe3 C18 C17 122.8(3)
C17 C18 C19 C20 0.8(6)
Fe3 C18 C19 C20 -59.0(4)
C17 C18 C19 Fe3 59.8(4)
C12 Fe3 C19 C18 124.1(3)
C20 Fe3 C19 C18 -119.8(5)
C16 Fe3 C19 C18 -82.0(3)
C13 Fe3 C19 C18 165.8(3)
C17 Fe3 C19 C18 -37.7(3)
C15 Fe3 C19 C18 45.2(7)
C14 Fe3 C19 C18 -159.0(6)
C11 Fe3 C19 C18 80.3(3)
C12 Fe3 C19 C20 -116.2(3)
C16 Fe3 C19 C20 37.8(3)
C13 Fe3 C19 C20 -74.5(4)
C18 Fe3 C19 C20 119.8(5)
C17 Fe3 C19 C20 82.0(4)
C15 Fe3 C19 C20 165.0(5)
C14 Fe3 C19 C20 -39.2(8)
C11 Fe3 C19 C20 -160.0(3)
C17 C16 C20 C19 0.2(6)
Fe3 C16 C20 C19 59.9(4)
C17 C16 C20 Fe3 -59.8(4)
C18 C19 C20 C16 -0.6(6)
Fe3 C19 C20 C16 -59.9(4)
C18 C19 C20 Fe3 59.3(4)
C12 Fe3 C20 C16 -159.1(3)
C13 Fe3 C20 C16 -116.7(4)
C19 Fe3 C20 C16 118.6(5)
C18 Fe3 C20 C16 81.4(4)
C17 Fe3 C20 C16 37.9(3)
C15 Fe3 C20 C16 -43.8(8)
C14 Fe3 C20 C16 -75.6(4)
C11 Fe3 C20 C16 166.5(4)
C12 Fe3 C20 C19 82.3(4)
C16 Fe3 C20 C19 -118.6(5)
C13 Fe3 C20 C19 124.7(4)
C18 Fe3 C20 C19 -37.2(3)
C17 Fe3 C20 C19 -80.7(4)
C15 Fe3 C20 C19 -162.4(6)
C14 Fe3 C20 C19 165.8(3)
C11 Fe3 C20 C19 47.9(7)
C8 C7 C21 C25 -67.4(6)
Fe2 C7 C21 C25 101.6(5)
Fe1 C7 C21 C25 -160.3(4)
C8 C7 C21 C22 126.2(5)
Fe2 C7 C21 C22 -64.8(6)
Fe1 C7 C21 C22 33.3(7)
C8 C7 C21 Fe4 27.5(7)
Fe2 C7 C21 Fe4 -163.5(3)
Fe1 C7 C21 Fe4 -65.4(6)
C24 Fe4 C21 C25 -38.9(4)
C29 Fe4 C21 C25 161.9(4)
C23 Fe4 C21 C25 -83.3(4)
C28 Fe4 C21 C25 118.2(4)
C26 Fe4 C21 C25 33.5(8)
C30 Fe4 C21 C25 -157.5(6)
C27 Fe4 C21 C25 74.8(4)
C22 Fe4 C21 C25 -119.6(5)
C24 Fe4 C21 C22 80.7(4)
C25 Fe4 C21 C22 119.6(5)
C29 Fe4 C21 C22 -78.5(4)
C23 Fe4 C21 C22 36.3(4)
C28 Fe4 C21 C22 -122.1(3)
C26 Fe4 C21 C22 153.1(7)
C30 Fe4 C21 C22 -37.9(7)
C27 Fe4 C21 C22 -165.6(3)
C24 Fe4 C21 C7 -157.1(6)
C25 Fe4 C21 C7 -118.2(6)
C29 Fe4 C21 C7 43.7(6)
C23 Fe4 C21 C7 158.6(6)
C28 Fe4 C21 C7 0.1(6)
C26 Fe4 C21 C7 -84.7(9)
C30 Fe4 C21 C7 84.3(8)
C27 Fe4 C21 C7 -43.4(6)
C22 Fe4 C21 C7 122.2(6)
C25 C21 C22 C23 -1.2(6)
C7 C21 C22 C23 167.2(5)
Fe4 C21 C22 C23 -58.7(4)
C25 C21 C22 Fe4 57.4(3)
C7 C21 C22 Fe4 -134.2(4)
C24 Fe4 C22 C23 38.8(4)
C25 Fe4 C22 C23 83.4(5)
C29 Fe4 C22 C23 -117.5(5)
C28 Fe4 C22 C23 -158.9(5)
C26 Fe4 C22 C23 -39.6(8)
C30 Fe4 C22 C23 -74.7(5)
C27 Fe4 C22 C23 165.6(8)
C21 Fe4 C22 C23 120.8(6)
C24 Fe4 C22 C21 -81.9(4)
C25 Fe4 C22 C21 -37.3(3)
C29 Fe4 C22 C21 121.8(3)
C23 Fe4 C22 C21 -120.8(6)
C28 Fe4 C22 C21 80.4(4)
C26 Fe4 C22 C21 -160.4(5)
C30 Fe4 C22 C21 164.6(3)
C27 Fe4 C22 C21 44.9(10)
C21 C22 C23 C24 0.2(7)
Fe4 C22 C23 C24 -59.1(4)
C21 C22 C23 Fe4 59.3(4)
C24 Fe4 C23 C22 -118.0(6)
C25 Fe4 C23 C22 -80.5(4)
C29 Fe4 C23 C22 81.5(5)
C28 Fe4 C23 C22 57.4(9)
C26 Fe4 C23 C22 161.9(4)
C30 Fe4 C23 C22 121.2(4)
C27 Fe4 C23 C22 -170.2(5)
C21 Fe4 C23 C22 -37.1(4)
C25 Fe4 C23 C24 37.5(3)
C29 Fe4 C23 C24 -160.5(3)
C28 Fe4 C23 C24 175.4(6)
C26 Fe4 C23 C24 -80.1(4)
C30 Fe4 C23 C24 -120.8(4)
C27 Fe4 C23 C24 -52.2(8)
C22 Fe4 C23 C24 118.0(6)
C21 Fe4 C23 C24 80.9(4)
C22 C23 C24 C25 0.9(7)
Fe4 C23 C24 C25 -59.7(4)
C22 C23 C24 Fe4 60.5(4)
C25 Fe4 C24 C23 -120.1(5)
C29 Fe4 C24 C23 48.2(9)
C28 Fe4 C24 C23 -175.7(6)
C26 Fe4 C24 C23 116.5(4)
C30 Fe4 C24 C23 75.7(4)
C27 Fe4 C24 C23 157.6(3)
C22 Fe4 C24 C23 -37.8(3)
C21 Fe4 C24 C23 -81.9(4)
C29 Fe4 C24 C25 168.3(6)
C23 Fe4 C24 C25 120.1(5)
C28 Fe4 C24 C25 -55.6(8)
C26 Fe4 C24 C25 -123.4(4)
C30 Fe4 C24 C25 -164.2(4)
C27 Fe4 C24 C25 -82.3(4)
C22 Fe4 C24 C25 82.3(4)
C21 Fe4 C24 C25 38.2(4)
C22 C21 C25 C24 1.7(6)
C7 C21 C25 C24 -167.0(4)
Fe4 C21 C25 C24 59.6(4)
C22 C21 C25 Fe4 -57.9(3)
C7 C21 C25 Fe4 133.4(4)
C23 C24 C25 C21 -1.6(7)
Fe4 C24 C25 C21 -61.5(4)
C23 C24 C25 Fe4 59.9(4)
C24 Fe4 C25 C21 117.8(6)
C29 Fe4 C25 C21 -49.0(9)
C23 Fe4 C25 C21 80.4(4)
C28 Fe4 C25 C21 -83.4(4)
C26 Fe4 C25 C21 -167.9(3)
C30 Fe4 C25 C21 157.2(6)
C27 Fe4 C25 C21 -125.3(3)
C22 Fe4 C25 C21 37.6(3)
C29 Fe4 C25 C24 -166.8(7)
C23 Fe4 C25 C24 -37.3(4)
C28 Fe4 C25 C24 158.8(5)
C26 Fe4 C25 C24 74.4(6)
C30 Fe4 C25 C24 39.5(9)
C27 Fe4 C25 C24 117.0(5)
C22 Fe4 C25 C24 -80.2(5)
C21 Fe4 C25 C24 -117.8(6)
C24 Fe4 C26 C30 -119.8(5)
C25 Fe4 C26 C30 -161.0(4)
C29 Fe4 C26 C30 37.7(4)
C23 Fe4 C26 C30 -77.7(5)
C28 Fe4 C26 C30 81.4(4)
C27 Fe4 C26 C30 119.5(6)
C22 Fe4 C26 C30 -49.9(8)
C21 Fe4 C26 C30 173.7(6)
C24 Fe4 C26 C27 120.7(4)
C25 Fe4 C26 C27 79.5(4)
C29 Fe4 C26 C27 -81.8(4)
C23 Fe4 C26 C27 162.8(4)
C28 Fe4 C26 C27 -38.1(3)
C30 Fe4 C26 C27 -119.5(6)
C22 Fe4 C26 C27 -169.4(5)
C21 Fe4 C26 C27 54.2(9)
C30 C26 C27 C28 0.3(6)
Fe4 C26 C27 C28 59.9(4)
C30 C26 C27 Fe4 -59.5(4)
C24 Fe4 C27 C28 165.5(3)
C25 Fe4 C27 C28 122.0(3)
C29 Fe4 C27 C28 -37.3(3)
C23 Fe4 C27 C28 -157.1(6)
C26 Fe4 C27 C28 -118.1(5)
C30 Fe4 C27 C28 -80.8(4)
C22 Fe4 C27 C28 45.7(10)
C21 Fe4 C27 C28 80.7(4)
C24 Fe4 C27 C26 -76.4(4)
C25 Fe4 C27 C26 -120.0(4)
C29 Fe4 C27 C26 80.8(4)
C23 Fe4 C27 C26 -39.0(8)
C28 Fe4 C27 C26 118.1(5)
C30 Fe4 C27 C26 37.3(4)
C22 Fe4 C27 C26 163.8(8)
C21 Fe4 C27 C26 -161.2(3)
C26 C27 C28 C29 -0.4(6)
Fe4 C27 C28 C29 59.4(4)
C26 C27 C28 Fe4 -59.7(4)
C24 Fe4 C28 C29 -155.9(6)
C25 Fe4 C28 C29 162.8(3)
C23 Fe4 C28 C29 32.4(8)
C26 Fe4 C28 C29 -81.1(4)
C30 Fe4 C28 C29 -37.5(4)
C27 Fe4 C28 C29 -119.6(5)
C22 Fe4 C28 C29 75.1(4)
C21 Fe4 C28 C29 118.9(3)
C24 Fe4 C28 C27 -36.3(8)
C25 Fe4 C28 C27 -77.6(4)
C29 Fe4 C28 C27 119.6(5)
C23 Fe4 C28 C27 152.1(6)
C26 Fe4 C28 C27 38.5(4)
C30 Fe4 C28 C27 82.1(4)
C22 Fe4 C28 C27 -165.3(3)
C21 Fe4 C28 C27 -121.5(3)
C27 C28 C29 C30 0.3(6)
Fe4 C28 C29 C30 59.8(4)
C27 C28 C29 Fe4 -59.5(4)
C24 Fe4 C29 C28 157.2(7)
C25 Fe4 C29 C28 -46.1(9)
C23 Fe4 C29 C28 -167.5(3)
C26 Fe4 C29 C28 81.6(4)
C30 Fe4 C29 C28 119.3(5)
C27 Fe4 C29 C28 37.4(3)
C22 Fe4 C29 C28 -125.3(3)
C21 Fe4 C29 C28 -82.8(4)
C24 Fe4 C29 C30 37.9(9)
C25 Fe4 C29 C30 -165.4(7)
C23 Fe4 C29 C30 73.2(5)
C28 Fe4 C29 C30 -119.3(5)
C26 Fe4 C29 C30 -37.7(4)
C27 Fe4 C29 C30 -81.9(4)
C22 Fe4 C29 C30 115.4(4)
C21 Fe4 C29 C30 157.9(4)
C28 C29 C30 C26 -0.1(7)
Fe4 C29 C30 C26 59.6(4)
C28 C29 C30 Fe4 -59.7(4)
C27 C26 C30 C29 -0.2(7)
Fe4 C26 C30 C29 -59.5(4)
C27 C26 C30 Fe4 59.4(4)
C24 Fe4 C30 C29 -164.2(4)
C25 Fe4 C30 C29 166.6(7)
C23 Fe4 C30 C29 -123.2(4)
C28 Fe4 C30 C29 37.5(4)
C26 Fe4 C30 C29 118.9(6)
C27 Fe4 C30 C29 81.2(4)
C22 Fe4 C30 C29 -83.5(4)
C21 Fe4 C30 C29 -55.7(8)
C24 Fe4 C30 C26 76.9(5)
C25 Fe4 C30 C26 47.7(9)
C29 Fe4 C30 C26 -118.9(6)
C23 Fe4 C30 C26 117.9(5)
C28 Fe4 C30 C26 -81.4(4)
C27 Fe4 C30 C26 -37.7(4)
C22 Fe4 C30 C26 157.6(4)
C21 Fe4 C30 C26 -174.6(5)
